data_4507416
loop_
_publ_author_name
'Elacqua, Elizabeth'
'Bu\<car, Dejan-Kre\<simir'
'Henry, Rodger F.'
'Zhang, Geoff G. Z.'
'MacGillivray, Leonard R.'

_publ_section_title
;
 Supramolecular Complexes of Sulfadiazine and Pyridines: Reconfigurable
 Exteriors and Chameleon-like Behavior of Tautomers at the
 Co-Crystal--Salt Boundary
;
_journal_issue 1
_journal_name_full 'Crystal Growth &amp; Design'
_journal_page_first 393
_journal_paper_doi 10.1021/cg301745x
_journal_volume 13
_journal_year 2013
_chemical_formula_moiety 'C10 H9 N4 O2 S, C5 H7 N2'
_chemical_formula_sum 'C15 H16 N6 O2 S'
_chemical_formula_weight 344.4
_space_group_IT_number 14
_symmetry_cell_setting monoclinic
_symmetry_space_group_name_Hall '-P 2ybc'
_symmetry_space_group_name_H-M 'P 1 21/c 1'
_atom_sites_solution_hydrogens geom
_atom_sites_solution_primary direct
_atom_sites_solution_secondary difmap
_audit_creation_date 2011-04-14T00:19:53-00:00
_audit_creation_method 'WinGX routine CIF_UPDATE'
_cell_angle_alpha 90
_cell_angle_beta 95.112(5)
_cell_angle_gamma 90
_cell_formula_units_Z 4
_cell_length_a 11.9647(13)
_cell_length_b 8.6341(10)
_cell_length_c 15.8757(17)
_cell_measurement_reflns_used 7561
_cell_measurement_temperature 190(2)
_cell_measurement_theta_max 27.88
_cell_measurement_theta_min 1.00
_cell_volume 1633.5(3)
_computing_cell_refinement 'HKL Scalepack (Otwinowski & Minor, 1997)'
_computing_data_collection 'Collect (Nonius BV, 1997-2000)'
_computing_data_reduction 'HKL Denzo, Scalepack (Otwinowski & Minor, 1997)'
_computing_structure_refinement 'SHELXL (Sheldrick, 2008)'
_computing_structure_solution 'SHELXS (Sheldrick, 2008)'
_diffrn_ambient_temperature 190(2)
_diffrn_detector_area_resol_mean 9
_diffrn_measured_fraction_theta_full 0.998
_diffrn_measured_fraction_theta_max 0.998
_diffrn_measurement_device_type KappaCCD
_diffrn_measurement_method 'CCD phi and omega scans'
_diffrn_radiation_monochromator graphite
_diffrn_radiation_type MoK\a
_diffrn_radiation_wavelength 0.71073
_diffrn_reflns_av_R_equivalents 0.0321
_diffrn_reflns_av_unetI/netI 0.0245
_diffrn_reflns_limit_h_max 14
_diffrn_reflns_limit_h_min -14
_diffrn_reflns_limit_k_max 10
_diffrn_reflns_limit_k_min -10
_diffrn_reflns_limit_l_max 18
_diffrn_reflns_limit_l_min -18
_diffrn_reflns_number 10777
_diffrn_reflns_theta_full 25
_diffrn_reflns_theta_max 25
_diffrn_reflns_theta_min 2.69
_exptl_absorpt_coefficient_mu 0.22
_exptl_absorpt_correction_T_max 0.9741
_exptl_absorpt_correction_T_min 0.9370
_exptl_absorpt_correction_type multi-scan
_exptl_absorpt_process_details 'HKL Scalepack (Otwinowski & Minor, 1997)'
_exptl_crystal_colour colorless
_exptl_crystal_density_diffrn 1.4
_exptl_crystal_density_method 'not measured'
_exptl_crystal_description plate
_exptl_crystal_F_000 720
_exptl_crystal_size_max 0.30
_exptl_crystal_size_mid 0.28
_exptl_crystal_size_min 0.12
_refine_diff_density_max 0.207
_refine_diff_density_min -0.416
_refine_diff_density_rms 0.053
_refine_ls_extinction_coef 0.0136(16)
_refine_ls_extinction_expression Fc^*^=kFc[1+0.001xFc^2^\l^3^/sin(2\q)]^-1/4^
_refine_ls_extinction_method SHELXL
_refine_ls_goodness_of_fit_ref 1.059
_refine_ls_hydrogen_treatment mixed
_refine_ls_matrix_type full
_refine_ls_number_parameters 238
_refine_ls_number_reflns 2876
_refine_ls_number_restraints 0
_refine_ls_restrained_S_all 1.059
_refine_ls_R_factor_all 0.0477
_refine_ls_R_factor_gt 0.0374
_refine_ls_shift/su_max 0
_refine_ls_shift/su_mean 0
_refine_ls_structure_factor_coef Fsqd
_refine_ls_weighting_details 'calc w=1/[\s^2^(Fo^2^)+(0.0664P)^2^+0.4180P] where P=(Fo^2^+2Fc^2^)/3'
_refine_ls_weighting_scheme calc
_refine_ls_wR_factor_gt 0.1007
_refine_ls_wR_factor_ref 0.1069
_reflns_number_gt 2391
_reflns_number_total 2876
_reflns_threshold_expression >2\s(I)
_cod_data_source_file cg301745x_si_007.cif
_cod_data_source_block mcg851
_cod_original_sg_symbol_H-M 'P 21/c'
_cod_database_code 4507416

loop_
_symmetry_equiv_pos_as_xyz
'x, y, z'
'-x, y+1/2, -z+1/2'
'-x, -y, -z'
'x, -y-1/2, z-1/2'

loop_
_atom_site_label
_atom_site_type_symbol
_atom_site_fract_x
_atom_site_fract_y
_atom_site_fract_z
_atom_site_U_iso_or_equiv
_atom_site_adp_type
_atom_site_occupancy
_atom_site_symmetry_multiplicity
_atom_site_calc_flag
_atom_site_refinement_flags
C1 C 0.84783(14) 0.4354(2) 0.16456(11) 0.0268(4) Uani 1 1 d .
C2 C 0.94937(19) 0.2151(2) 0.18748(14) 0.0453(5) Uani 1 1 d .
C3 C 0.85635(18) 0.1344(2) 0.20600(13) 0.0423(5) Uani 1 1 d .
C4 C 0.75872(18) 0.2170(2) 0.20308(12) 0.0377(5) Uani 1 1 d .
C5 C 0.67180(14) 0.7322(2) 0.20556(11) 0.0264(4) Uani 1 1 d .
C6 C 0.56998(16) 0.8111(2) 0.19349(12) 0.0339(4) Uani 1 1 d .
C7 C 0.51279(16) 0.8505(2) 0.26181(12) 0.0361(5) Uani 1 1 d .
C8 C 0.55477(15) 0.8105(2) 0.34395(11) 0.0284(4) Uani 1 1 d .
C9 C 0.65742(16) 0.7331(2) 0.35529(11) 0.0340(4) Uani 1 1 d .
C10 C 0.71514(15) 0.6949(2) 0.28654(12) 0.0321(4) Uani 1 1 d .
C11 C 0.94399(16) 0.1596(2) 0.92261(13) 0.0373(5) Uani 1 1 d .
C12 C 0.85454(15) 0.0896(2) 0.95343(12) 0.0348(4) Uani 1 1 d .
C13 C 0.76135(15) 0.1791(2) 0.97259(11) 0.0296(4) Uani 1 1 d .
C14 C 0.76452(18) 0.3375(2) 0.95388(13) 0.0378(5) Uani 1 1 d .
C15 C 0.85875(18) 0.3993(2) 0.92374(13) 0.0430(5) Uani 1 1 d .
H1N H 0.539(2) 0.854(3) 0.4610(16) 0.047(6) Uiso 1 1 d .
H2 H 1.0188 0.1612 0.1897 0.054 Uiso 1 1 calc R
H2N H 0.445(2) 0.909(3) 0.4049(17) 0.063(8) Uiso 1 1 d .
H3 H 0.8594 0.0274 0.22 0.051 Uiso 1 1 calc R
H3N H 0.6830(19) 0.015(3) 1.0280(15) 0.052(7) Uiso 1 1 d .
H4 H 0.6922 0.165 0.2156 0.045 Uiso 1 1 calc R
H4N H 0.618(2) 0.172(3) 1.0271(15) 0.052(7) Uiso 1 1 d .
H5N H 1.007(2) 0.354(3) 0.8910(17) 0.062(8) Uiso 1 1 d .
H6 H 0.54 0.8377 0.1379 0.041 Uiso 1 1 calc R
H7 H 0.444 0.9055 0.2531 0.043 Uiso 1 1 calc R
H9 H 0.6879 0.7064 0.4107 0.041 Uiso 1 1 calc R
H10 H 0.7851 0.6427 0.2951 0.039 Uiso 1 1 calc R
H11 H 1.0065 0.0985 0.9103 0.045 Uiso 1 1 calc R
H12 H 0.8546 -0.0192 0.9621 0.042 Uiso 1 1 calc R
H14 H 0.7019 0.4016 0.962 0.045 Uiso 1 1 calc R
H15 H 0.8615 0.5074 0.913 0.052 Uiso 1 1 calc R
N1 N 0.85087(12) 0.58956(16) 0.14267(9) 0.0281(4) Uani 1 1 d .
N2 N 0.94887(13) 0.36493(19) 0.16643(11) 0.0383(4) Uani 1 1 d .
N3 N 0.75221(12) 0.36812(17) 0.18345(10) 0.0320(4) Uani 1 1 d .
N4 N 0.49459(15) 0.8414(2) 0.41310(11) 0.0337(4) Uani 1 1 d .
N5 N 0.94623(15) 0.3119(2) 0.90923(11) 0.0384(4) Uani 1 1 d .
N6 N 0.67399(14) 0.1135(2) 1.00635(11) 0.0372(4) Uani 1 1 d .
O1 O 0.65975(10) 0.60536(14) 0.05851(8) 0.0321(3) Uani 1 1 d .
O2 O 0.78003(11) 0.83051(14) 0.08153(9) 0.0359(3) Uani 1 1 d .
S1 S 0.74179(4) 0.68565(5) 0.11571(3) 0.02592(17) Uani 1 1 d .

loop_
_atom_site_aniso_label
_atom_site_aniso_U_11
_atom_site_aniso_U_22
_atom_site_aniso_U_33
_atom_site_aniso_U_23
_atom_site_aniso_U_13
_atom_site_aniso_U_12
C1 0.0249(9) 0.0297(9) 0.0258(9) -0.0024(7) 0.0027(7) 0.0006(7)
C2 0.0411(12) 0.0378(11) 0.0551(13) -0.0024(10) -0.0061(10) 0.0141(9)
C3 0.0517(13) 0.0283(10) 0.0447(12) 0.0027(9) -0.0078(9) 0.0049(9)
C4 0.0406(11) 0.0319(10) 0.0401(11) 0.0050(8) 0.0010(9) -0.0052(9)
C5 0.0233(9) 0.0276(9) 0.0289(9) 0.0000(7) 0.0060(7) -0.0003(7)
C6 0.0303(10) 0.0422(11) 0.0292(10) 0.0050(8) 0.0031(8) 0.0080(8)
C7 0.0258(10) 0.0460(11) 0.0370(11) 0.0016(9) 0.0054(8) 0.0119(8)
C8 0.0241(9) 0.0302(9) 0.0316(10) -0.0035(7) 0.0058(7) -0.0007(7)
C9 0.0299(10) 0.0451(11) 0.0266(9) -0.0016(8) 0.0003(7) 0.0062(8)
C10 0.0227(9) 0.0389(10) 0.0345(10) -0.0019(8) 0.0017(7) 0.0069(7)
C11 0.0294(10) 0.0437(11) 0.0395(11) 0.0025(9) 0.0069(8) 0.0012(8)
C12 0.0313(10) 0.0326(10) 0.0414(11) 0.0024(8) 0.0084(8) 0.0013(8)
C13 0.0275(9) 0.0338(10) 0.0277(9) -0.0026(7) 0.0045(7) -0.0022(7)
C14 0.0430(11) 0.0326(10) 0.0395(11) -0.0019(8) 0.0130(9) 0.0042(8)
C15 0.0556(13) 0.0321(10) 0.0427(11) -0.0007(9) 0.0115(10) -0.0057(10)
N1 0.0241(8) 0.0267(8) 0.0346(8) 0.0004(6) 0.0080(6) 0.0006(6)
N2 0.0269(8) 0.0368(9) 0.0511(10) -0.0003(8) 0.0033(7) 0.0050(7)
N3 0.0289(8) 0.0292(8) 0.0383(9) 0.0052(7) 0.0053(6) -0.0006(6)
N4 0.0272(9) 0.0431(10) 0.0314(9) -0.0064(7) 0.0052(7) 0.0045(7)
N5 0.0349(10) 0.0436(10) 0.0382(9) 0.0017(7) 0.0109(7) -0.0092(8)
N6 0.0303(9) 0.0360(10) 0.0470(10) 0.0026(8) 0.0139(8) 0.0012(8)
O1 0.0327(7) 0.0329(7) 0.0302(7) -0.0014(5) 0.0008(5) 0.0023(5)
O2 0.0377(8) 0.0273(7) 0.0447(8) 0.0073(5) 0.0152(6) -0.0006(5)
S1 0.0259(3) 0.0247(3) 0.0280(3) 0.00146(16) 0.00698(18) 0.00043(16)

loop_
_atom_type_symbol
_atom_type_description
_atom_type_scat_dispersion_real
_atom_type_scat_dispersion_imag
_atom_type_scat_source
C C 0.0033 0.0016 'International Tables Vol C Tables 4.2.6.8 and 6.1.1.4'
H H 0 0 'International Tables Vol C Tables 4.2.6.8 and 6.1.1.4'
N N 0.0061 0.0033 'International Tables Vol C Tables 4.2.6.8 and 6.1.1.4'
O O 0.0106 0.006 'International Tables Vol C Tables 4.2.6.8 and 6.1.1.4'
S S 0.1246 0.1234 'International Tables Vol C Tables 4.2.6.8 and 6.1.1.4'

loop_
_geom_angle_atom_site_label_1
_geom_angle_atom_site_label_2
_geom_angle_atom_site_label_3
_geom_angle
C1 N1 S1 122.58(12)
C1 N3 C4 116.11(16)
C2 C3 H3 122.1
C2 N2 C1 115.18(17)
C3 C2 H2 117.9
C3 C4 H4 118.4
C4 C3 C2 115.86(18)
C4 C3 H3 122.1
C5 C10 C9 120.45(16)
C5 C10 H10 119.8
C5 C6 H6 119.9
C6 C5 S1 118.18(14)
C6 C7 C8 120.78(17)
C6 C7 H7 119.6
C7 C6 C5 120.15(17)
C7 C6 H6 119.9
C8 C7 H7 119.6
C8 C9 H9 119.7
C8 N4 H1N 112.4(15)
C8 N4 H2N 115.0(19)
C9 C10 H10 119.8
C9 C8 C7 118.51(17)
C10 C5 C6 119.55(16)
C10 C5 S1 122.26(13)
C10 C9 C8 120.53(17)
C10 C9 H9 119.7
C11 C12 C13 119.82(18)
C11 C12 H12 120.1
C11 N5 H5N 119.3(17)
C12 C11 H11 119.2
C13 C12 H12 120.1
C13 C14 H14 120.2
C13 N6 H3N 118.0(15)
C13 N6 H4N 121.7(15)
C14 C13 C12 116.86(17)
C14 C15 H15 119.2
C15 C14 C13 119.51(19)
C15 C14 H14 120.2
C15 N5 C11 120.40(18)
C15 N5 H5N 120.3(17)
H1N N4 H2N 114(2)
H3N N6 H4N 116(2)
N1 S1 C5 110.02(8)
N2 C1 N1 113.39(15)
N2 C2 C3 124.19(19)
N2 C2 H2 117.9
N3 C1 N1 121.17(15)
N3 C1 N2 125.42(16)
N3 C4 C3 123.20(19)
N3 C4 H4 118.4
N4 C8 C7 121.35(17)
N4 C8 C9 120.10(17)
N5 C11 C12 121.61(19)
N5 C11 H11 119.2
N5 C15 C14 121.66(19)
N5 C15 H15 119.2
N6 C13 C12 120.88(17)
N6 C13 C14 122.25(18)
O1 S1 C5 105.74(8)
O1 S1 N1 114.61(8)
O1 S1 O2 113.26(8)
O2 S1 C5 107.07(8)
O2 S1 N1 105.92(8)

loop_
_geom_bond_atom_site_label_1
_geom_bond_atom_site_label_2
_geom_bond_distance
C2 H2 0.95
C3 C2 1.367(3)
C3 H3 0.95
C4 C3 1.366(3)
C4 H4 0.95
C6 C5 1.394(3)
C6 C7 1.376(3)
C6 H6 0.95
C7 H7 0.95
C8 C7 1.398(3)
C8 C9 1.396(3)
C9 H9 0.95
C10 C5 1.381(3)
C10 C9 1.383(3)
C10 H10 0.95
C11 C12 1.358(3)
C11 H11 0.95
C12 H12 0.95
C13 C12 1.412(3)
C13 C14 1.400(3)
C14 C15 1.371(3)
C14 H14 0.95
C15 H15 0.95
N1 C1 1.377(2)
N2 C1 1.351(2)
N2 C2 1.336(3)
N3 C1 1.341(2)
N3 C4 1.342(2)
N4 C8 1.391(2)
N4 H1N 0.90(3)
N4 H2N 0.83(3)
N5 C11 1.333(3)
N5 C15 1.327(3)
N5 H5N 0.89(3)
N6 C13 1.342(2)
N6 H3N 0.92(3)
N6 H4N 0.92(3)
S1 C5 1.7638(17)
S1 N1 1.5733(15)
S1 O1 1.4525(13)
S1 O2 1.4534(13)
